data_7228891
loop_
_publ_author_name
'Shainyan, B. A.'
'Astakhova, V. V.'
'Ganin, A. S.'
'Moskalik, M. Yu'
'Sterkhova, I. V.'

_publ_section_title
;
 Oxidative addition/cycloaddition of arenesulfonamides and triflamide to
 N-allyltriflamide and N,N-diallyltriflamide
;
_journal_issue 62
_journal_name_full 'RSC Adv.'
_journal_page_first 38951
_journal_paper_doi 10.1039/C7RA05831D
_journal_volume 7
_journal_year 2017
_chemical_formula_sum 'C4 H5 Cl F3 N O2 S'
_chemical_formula_weight 223.60
_chemical_melting_point 461
_chemical_name_systematic 2,5-bis(chloromethyl)-1,4-bis[9trifluoromethyl0sulfonyl]piperazine
_space_group_crystal_system monoclinic
_space_group_IT_number 14
_space_group_name_Hall '-P 2ybc'
_space_group_name_H-M_alt 'P 1 21/c 1'
_symmetry_space_group_name_Hall '-P 2ybc'
_symmetry_space_group_name_H-M 'P 1 21/c 1'
_atom_sites_solution_hydrogens geom
_atom_sites_solution_primary direct
_atom_sites_solution_secondary difmap
_audit_creation_method SHELXL-2013
_audit_update_record
;
2017-04-24 deposited with the CCDC.
2017-08-03 downloaded from the CCDC.
;
_cell_angle_alpha 90
_cell_angle_beta 91.795(2)
_cell_angle_gamma 90
_cell_formula_units_Z 4
_cell_length_a 8.8090(4)
_cell_length_b 12.7998(6)
_cell_length_c 7.2200(3)
_cell_measurement_reflns_used 175
_cell_measurement_temperature 100(2)
_cell_measurement_theta_max 25
_cell_measurement_theta_min 5
_cell_volume 813.68(6)
_computing_cell_refinement 'Bruker SAINT'
_computing_data_collection 'Bruker APEX2'
_computing_data_reduction 'Bruker SAINT'
_computing_molecular_graphics 'Bruker SHELXTL'
_computing_publication_material 'Bruker SHELXTL'
_computing_structure_refinement 'SHELXL-2013 (Sheldrick 2013)'
_computing_structure_solution 'SHELXS-97 (Sheldrick 2008)'
_diffrn_ambient_temperature 100(2)
_diffrn_measured_fraction_theta_full 0.996
_diffrn_measured_fraction_theta_max 0.998
_diffrn_measurement_device_type 'Bruker D8 VENTURE PHOTON 100 CMOS'
_diffrn_measurement_method '\f and \w scans'
_diffrn_radiation_type MoK\a
_diffrn_radiation_wavelength 0.71073
_diffrn_reflns_av_R_equivalents 0.0343
_diffrn_reflns_av_unetI/netI 0.0191
_diffrn_reflns_Laue_measured_fraction_full 0.996
_diffrn_reflns_Laue_measured_fraction_max 0.998
_diffrn_reflns_limit_h_max 12
_diffrn_reflns_limit_h_min -12
_diffrn_reflns_limit_k_max 18
_diffrn_reflns_limit_k_min -18
_diffrn_reflns_limit_l_max 10
_diffrn_reflns_limit_l_min -8
_diffrn_reflns_number 21282
_diffrn_reflns_point_group_measured_fraction_full 0.996
_diffrn_reflns_point_group_measured_fraction_max 0.998
_diffrn_reflns_theta_full 25.242
_diffrn_reflns_theta_max 30.050
_diffrn_reflns_theta_min 2.808
_exptl_absorpt_coefficient_mu 0.737
_exptl_absorpt_correction_T_max 0.7460
_exptl_absorpt_correction_T_min 0.6398
_exptl_absorpt_correction_type multi-scan
_exptl_crystal_colour colorless
_exptl_crystal_density_diffrn 1.825
_exptl_crystal_description prizm
_exptl_crystal_F_000 448
_exptl_crystal_recrystallization_method 'Re-crystallisation from solvent: acetonitryle'
_exptl_crystal_size_max 0.450
_exptl_crystal_size_mid 0.350
_exptl_crystal_size_min 0.180
_refine_diff_density_max 0.433
_refine_diff_density_min -0.322
_refine_diff_density_rms 0.060
_refine_ls_extinction_method none
_refine_ls_goodness_of_fit_ref 1.036
_refine_ls_hydrogen_treatment constr
_refine_ls_matrix_type full
_refine_ls_number_parameters 109
_refine_ls_number_reflns 2381
_refine_ls_number_restraints 0
_refine_ls_restrained_S_all 1.036
_refine_ls_R_factor_all 0.0314
_refine_ls_R_factor_gt 0.0257
_refine_ls_shift/su_max 0.002
_refine_ls_shift/su_mean 0.000
_refine_ls_structure_factor_coef Fsqd
_refine_ls_weighting_details 'w=1/[\s^2^(Fo^2^)+(0.0307P)^2^+0.4853P] where P=(Fo^2^+2Fc^2^)/3'
_refine_ls_weighting_scheme calc
_refine_ls_wR_factor_gt 0.0640
_refine_ls_wR_factor_ref 0.0671
_reflns_Friedel_coverage 0.000
_reflns_number_gt 2124
_reflns_number_total 2381
_reflns_threshold_expression 'I > 2\s(I)'
_cod_data_source_file c7ra05831d2.cif
_cod_data_source_block 1
_cod_database_code 7228891
_shelx_space_group_comment
;
The symmetry employed for this shelxl refinement is uniquely defined
by the following loop, which should always be used as a source of
symmetry information in preference to the above space-group names.
They are only intended as comments.
;
_shelx_estimated_absorpt_t_min 0.733
_shelx_estimated_absorpt_t_max 0.879
_shelxl_version_number 2013-3

loop_
_space_group_symop_operation_xyz
'x, y, z'
'-x, y+1/2, -z+1/2'
'-x, -y, -z'
'x, -y-1/2, z-1/2'

loop_
_atom_site_label
_atom_site_type_symbol
_atom_site_fract_x
_atom_site_fract_y
_atom_site_fract_z
_atom_site_U_iso_or_equiv
_atom_site_adp_type
_atom_site_occupancy
_atom_site_site_symmetry_order
_atom_site_calc_flag
_atom_site_refinement_flags_posn
_atom_site_refinement_flags_adp
Cl1 Cl 0.20177(4) 0.78462(3) 0.52014(4) 0.02246(9) Uani 1 1 d . .
S1 S 0.33868(3) 1.07763(2) 0.15781(4) 0.01398(8) Uani 1 1 d . .
F1 F 0.16475(11) 1.16422(9) 0.39785(16) 0.0453(3) Uani 1 1 d . .
F2 F 0.05905(10) 1.14160(9) 0.12627(15) 0.0412(3) Uani 1 1 d . .
F3 F 0.09144(10) 1.01132(8) 0.31050(14) 0.0350(2) Uani 1 1 d . .
O1 O 0.31628(11) 0.99711(8) 0.02391(13) 0.0215(2) Uani 1 1 d . .
O2 O 0.38978(11) 1.17930(8) 0.10866(14) 0.0240(2) Uani 1 1 d . .
N1 N 0.43794(11) 1.03506(8) 0.33234(13) 0.01236(18) Uani 1 1 d . .
C1 C 0.15101(15) 1.10025(12) 0.2541(2) 0.0243(3) Uani 1 1 d . .
C2 C 0.47315(13) 0.92252(9) 0.35290(16) 0.0128(2) Uani 1 1 d . .
H4 H 0.5756 0.9082 0.3063 0.015 Uiso 1 1 calc R U
H5 H 0.3986 0.8809 0.2787 0.015 Uiso 1 1 calc R U
C3 C 0.46737(13) 0.89093(9) 0.55644(16) 0.0124(2) Uani 1 1 d . .
H1 H 0.5135 0.8198 0.5699 0.015 Uiso 1 1 calc R U
C4 C 0.30762(14) 0.88665(9) 0.63257(17) 0.0153(2) Uani 1 1 d . .
H3 H 0.2558 0.9544 0.6110 0.018 Uiso 1 1 calc R U
H2 H 0.3138 0.8737 0.7678 0.018 Uiso 1 1 calc R U

loop_
_atom_site_aniso_label
_atom_site_aniso_U_11
_atom_site_aniso_U_22
_atom_site_aniso_U_33
_atom_site_aniso_U_23
_atom_site_aniso_U_13
_atom_site_aniso_U_12
Cl1 0.02153(15) 0.02493(16) 0.02116(15) -0.00818(12) 0.00459(11) -0.01108(11)
S1 0.01405(14) 0.01612(14) 0.01169(13) 0.00265(10) -0.00073(10) 0.00072(10)
F1 0.0311(5) 0.0579(7) 0.0471(6) -0.0265(5) 0.0064(4) 0.0125(5)
F2 0.0223(4) 0.0538(6) 0.0470(6) 0.0165(5) -0.0066(4) 0.0145(4)
F3 0.0189(4) 0.0461(6) 0.0402(5) 0.0131(4) 0.0059(4) -0.0034(4)
O1 0.0243(5) 0.0264(5) 0.0137(4) -0.0036(4) -0.0039(3) 0.0017(4)
O2 0.0261(5) 0.0211(5) 0.0246(5) 0.0113(4) -0.0040(4) -0.0024(4)
N1 0.0149(4) 0.0103(4) 0.0117(4) 0.0000(3) -0.0021(3) 0.0000(3)
C1 0.0161(6) 0.0307(7) 0.0259(7) 0.0017(6) -0.0005(5) 0.0053(5)
C2 0.0157(5) 0.0106(5) 0.0122(5) -0.0009(4) 0.0017(4) 0.0009(4)
C3 0.0140(5) 0.0112(5) 0.0120(5) -0.0013(4) 0.0008(4) -0.0009(4)
C4 0.0162(5) 0.0151(5) 0.0149(5) -0.0032(4) 0.0030(4) -0.0038(4)

loop_
_atom_type_symbol
_atom_type_description
_atom_type_scat_dispersion_real
_atom_type_scat_dispersion_imag
_atom_type_scat_source
C C 0.0033 0.0016 'International Tables Vol C Tables 4.2.6.8 and 6.1.1.4'
H H 0.0000 0.0000 'International Tables Vol C Tables 4.2.6.8 and 6.1.1.4'
N N 0.0061 0.0033 'International Tables Vol C Tables 4.2.6.8 and 6.1.1.4'
O O 0.0106 0.0060 'International Tables Vol C Tables 4.2.6.8 and 6.1.1.4'
F F 0.0171 0.0103 'International Tables Vol C Tables 4.2.6.8 and 6.1.1.4'
S S 0.1246 0.1234 'International Tables Vol C Tables 4.2.6.8 and 6.1.1.4'
Cl Cl 0.1484 0.1585 'International Tables Vol C Tables 4.2.6.8 and 6.1.1.4'

loop_
_geom_angle_atom_site_label_1
_geom_angle_atom_site_label_2
_geom_angle_atom_site_label_3
_geom_angle
_geom_angle_site_symmetry_1
_geom_angle_site_symmetry_3
O1 S1 O2 122.03(6) . .
O1 S1 N1 110.36(6) . .
O2 S1 N1 109.67(6) . .
O1 S1 C1 105.31(6) . .
O2 S1 C1 104.20(7) . .
N1 S1 C1 103.36(6) . .
C2 N1 C3 117.08(9) . 3_676
C2 N1 S1 121.07(8) . .
C3 N1 S1 119.44(8) 3_676 .
F2 C1 F3 108.65(12) . .
F2 C1 F1 109.82(13) . .
F3 C1 F1 108.53(12) . .
F2 C1 S1 109.81(10) . .
F3 C1 S1 110.57(10) . .
F1 C1 S1 109.44(10) . .
N1 C2 C3 109.95(9) . .
N1 C2 H4 109.7 . .
C3 C2 H4 109.7 . .
N1 C2 H5 109.7 . .
C3 C2 H5 109.7 . .
H4 C2 H5 108.2 . .
N1 C3 C2 108.49(9) 3_676 .
N1 C3 C4 109.70(9) 3_676 .
C2 C3 C4 114.50(10) . .
N1 C3 H1 108.0 3_676 .
C2 C3 H1 108.0 . .
C4 C3 H1 108.0 . .
C3 C4 Cl1 109.67(8) . .
C3 C4 H3 109.7 . .
Cl1 C4 H3 109.7 . .
C3 C4 H2 109.7 . .
Cl1 C4 H2 109.7 . .
H3 C4 H2 108.2 . .

loop_
_geom_bond_atom_site_label_1
_geom_bond_atom_site_label_2
_geom_bond_distance
_geom_bond_site_symmetry_2
Cl1 C4 1.7851(12) .
S1 O1 1.4226(10) .
S1 O2 1.4255(10) .
S1 N1 1.6063(10) .
S1 C1 1.8362(14) .
F1 C1 1.3248(18) .
F2 C1 1.3194(16) .
F3 C1 1.3230(18) .
N1 C2 1.4800(14) .
N1 C3 1.4819(14) 3_676
C2 C3 1.5266(16) .
C2 H4 0.9900 .
C2 H5 0.9900 .
C3 N1 1.4819(14) 3_676
C3 C4 1.5277(16) .
C3 H1 1.0000 .
C4 H3 0.9900 .
C4 H2 0.9900 .

loop_
_geom_hbond_atom_site_label_D
_geom_hbond_atom_site_label_H
_geom_hbond_atom_site_label_A
_geom_hbond_distance_DH
_geom_hbond_distance_HA
_geom_hbond_distance_DA
_geom_hbond_angle_DHA
_geom_hbond_site_symmetry_A
C4 H2 O1 0.99 2.43 3.1583(15) 129.8 1_556
C4 H2 Cl1 0.99 2.92 3.6971(12) 136.3 4_576
C3 H1 O2 1.00 2.39 3.2305(15) 141.7 2_645
C4 H2 O1 0.99 2.43 3.1583(15) 129.8 1_556
C4 H2 Cl1 0.99 2.92 3.6971(12) 136.3 4_576
C3 H1 O2 1.00 2.39 3.2305(15) 141.7 2_645
C4 H2 O1 0.99 2.43 3.1583(15) 129.8 1_556
C4 H2 Cl1 0.99 2.92 3.6971(12) 136.3 4_576
C3 H1 O2 1.00 2.39 3.2305(15) 141.7 2_645
C3 H1 O2 1.00 2.39 3.2305(15) 141.7 2_645
C4 H2 Cl1 0.99 2.92 3.6971(12) 136.3 4_576
C4 H2 O1 0.99 2.43 3.1583(15) 129.8 1_556
C3 H1 O2 1.00 2.39 3.2305(15) 141.7 2_645
C4 H2 Cl1 0.99 2.92 3.6971(12) 136.3 4_576
C4 H2 O1 0.99 2.43 3.1583(15) 129.8 1_556
C3 H1 O2 1.00 2.39 3.2305(15) 141.7 2_645
C4 H2 Cl1 0.99 2.92 3.6971(12) 136.3 4_576
C4 H2 O1 0.99 2.43 3.1583(15) 129.8 1_556

loop_
_geom_torsion_atom_site_label_1
_geom_torsion_atom_site_label_2
_geom_torsion_atom_site_label_3
_geom_torsion_atom_site_label_4
_geom_torsion
_geom_torsion_site_symmetry_1
_geom_torsion_site_symmetry_4
O1 S1 N1 C2 -9.39(11) . .
O2 S1 N1 C2 -146.55(9) . .
C1 S1 N1 C2 102.80(10) . .
O1 S1 N1 C3 152.48(8) . 3_676
O2 S1 N1 C3 15.32(10) . 3_676
C1 S1 N1 C3 -95.33(9) . 3_676
O1 S1 C1 F2 -67.78(12) . .
O2 S1 C1 F2 61.75(12) . .
N1 S1 C1 F2 176.39(10) . .
O1 S1 C1 F3 52.10(11) . .
O2 S1 C1 F3 -178.37(10) . .
N1 S1 C1 F3 -63.73(11) . .
O1 S1 C1 F1 171.60(10) . .
O2 S1 C1 F1 -58.87(12) . .
N1 S1 C1 F1 55.77(12) . .
C3 N1 C2 C3 55.64(13) 3_676 .
S1 N1 C2 C3 -142.08(8) . .
N1 C2 C3 N1 -50.80(13) . 3_676
N1 C2 C3 C4 72.09(12) . .
N1 C3 C4 Cl1 -171.93(8) 3_676 .
C2 C3 C4 Cl1 65.83(11) . .
